data_9004267
loop_
_publ_author_name
'Grice, J. D.'
'Roberts, A. C.'

_publ_section_title
;Harrisonite, a well-ordered silico-phosphate with a layered crystal
 structure. Ca(Fe,Mg)6(SiO4)2(PO4)2 Locality: Arcedeckne Island, Artic Canada
;
_journal_name_full 'The Canadian Mineralogist'
_journal_page_first 781
_journal_page_last 785
_journal_volume 31
_journal_year 1993
_chemical_compound_source 'Arcedeckne Island, Artic Canada'
_chemical_formula_sum 'Ca Fe5.28 Mg0.72 O16 P2 Si2'
_chemical_name_mineral Harrisonite
_space_group_IT_number 166
_symmetry_space_group_name_Hall '-R 3 2"'
_symmetry_space_group_name_H-M 'R -3 m :H'
_cell_angle_alpha 90
_cell_angle_beta 90
_cell_angle_gamma 120
_cell_length_a 6.248
_cell_length_b 6.248
_cell_length_c 26.802
_cell_formula_units_Z 3
_cell_volume 906.108
_database_code_amcsd 0005340
_exptl_crystal_density_diffrn 3.994
_cod_original_sg_symbol_H-M 'R -3 m'
_cod_original_formula_sum 'Ca (Fe5.28 Mg.72) Si2 P2 O16'
_cod_database_code 9004267

loop_
_space_group_symop_operation_xyz
x,y,z
2/3+x,1/3+y,1/3+z
1/3+x,2/3+y,2/3+z
x,x-y,z
2/3+x,1/3+x-y,1/3+z
1/3+x,2/3+x-y,2/3+z
y,x,-z
2/3+y,1/3+x,1/3-z
1/3+y,2/3+x,2/3-z
-x+y,y,z
2/3-x+y,1/3+y,1/3+z
1/3-x+y,2/3+y,2/3+z
-x,-x+y,-z
2/3-x,1/3-x+y,1/3-z
1/3-x,2/3-x+y,2/3-z
-y,-x,z
2/3-y,1/3-x,1/3+z
1/3-y,2/3-x,2/3+z
x-y,-y,-z
2/3+x-y,1/3-y,1/3-z
1/3+x-y,2/3-y,2/3-z
y,-x+y,-z
2/3+y,1/3-x+y,1/3-z
1/3+y,2/3-x+y,2/3-z
-x+y,-x,z
2/3-x+y,1/3-x,1/3+z
1/3-x+y,2/3-x,2/3+z
-x,-y,-z
2/3-x,1/3-y,1/3-z
1/3-x,2/3-y,2/3-z
-y,x-y,z
2/3-y,1/3+x-y,1/3+z
1/3-y,2/3+x-y,2/3+z
x-y,x,-z
2/3+x-y,1/3+x,1/3-z
1/3+x-y,2/3+x,2/3-z

loop_
_atom_site_aniso_label
_atom_site_aniso_U_11
_atom_site_aniso_U_22
_atom_site_aniso_U_33
_atom_site_aniso_U_12
_atom_site_aniso_U_13
_atom_site_aniso_U_23
Ca 0.00660 0.00660 0.02060 0.00330 0.00000 0.00000
Fe 0.00650 0.00700 0.01010 0.00350 0.00010 -0.00020
Mg 0.00650 0.00700 0.01010 0.00350 0.00010 -0.00020
Si 0.00560 0.00560 0.00620 0.00280 0.00000 0.00000
P 0.00660 0.00660 0.00540 0.00330 0.00000 0.00000
O1 0.00900 0.00900 0.00700 0.00480 0.00000 0.00000
O2 0.00900 0.00900 0.00800 0.00430 0.00000 0.00000
O3 0.00800 0.01200 0.01200 0.00380 0.00110 0.00200
O4 0.01300 0.00800 0.00800 0.00430 0.00020 0.00000

loop_
_atom_site_label
_atom_site_fract_x
_atom_site_fract_y
_atom_site_fract_z
_atom_site_occupancy
_atom_site_U_iso_or_equiv
Ca 0.00000 0.00000 0.00000 1.00000 0.01130
Fe 0.49690 0.99380 0.09500 0.88000 0.00780
Mg 0.49690 0.99380 0.09500 0.12000 0.00780
Si 0.00000 0.00000 0.86230 1.00000 0.00580
P 0.00000 0.00000 0.68020 1.00000 0.00620
O1 0.00000 0.00000 0.19880 1.00000 0.00900
O2 0.00000 0.00000 0.62240 1.00000 0.00800
O3 0.14290 0.28580 0.11830 1.00000 0.00920
O4 0.79790 0.59580 0.03620 1.00000 0.01040

loop_
_cod_related_entry_id
_cod_related_entry_database
_cod_related_entry_code
1 AMCSD 0005340
